data_7037651
loop_
_publ_author_name
'Joliat, E.'
'Schnidrig, S.'
'Probst, B.'
'Bachmann, C.'
'Spingler, B.'
'Baldridge, K. K.'
'von Rohr, F.'
'Schilling, A.'
'Alberto, R.'

_publ_section_title
;
 Cobalt complexes of tetradentate, bipyridine-based macrocycles: their
 structures, properties and photocatalytic proton reduction.
;
_journal_issue 4
_journal_name_full 'Dalton transactions (Cambridge, England : 2003)'
_journal_page_first 1737
_journal_page_last 1745
_journal_paper_doi 10.1039/c5dt04426j
_journal_volume 45
_journal_year 2016
_chemical_formula_sum 'C32 H30 N6'
_chemical_formula_weight 498.62
_chemical_name_systematic
; 
 ? 
;
_space_group_IT_number 2
_symmetry_cell_setting triclinic
_symmetry_space_group_name_Hall '-P 1'
_symmetry_space_group_name_H-M 'P -1'
_atom_sites_solution_hydrogens geom
_atom_sites_solution_primary direct
_atom_sites_solution_secondary difmap
_audit_creation_method SHELXL-97
_audit_update_record
;
2015-12-09 deposited with the CCDC.
2015-12-14 downloaded from the CCDC.
;
_cell_angle_alpha 85.744(3)
_cell_angle_beta 87.213(3)
_cell_angle_gamma 89.981(3)
_cell_formula_units_Z 4
_cell_length_a 8.2048(3)
_cell_length_b 14.7409(5)
_cell_length_c 22.1721(9)
_cell_measurement_reflns_used 17687
_cell_measurement_temperature 183(2)
_cell_measurement_theta_max 76.683
_cell_measurement_theta_min 3.468
_cell_volume 2671.06(17)
_computing_cell_refinement 'CrysAlis PRO (Agilent, 2011)'
_computing_data_collection 'CrysAlis PRO (Agilent, 2011)'
_computing_data_reduction 'CrysAlis PRO (Agilent, 2011)'
_computing_molecular_graphics 'ORTEP-3 (Farrugia, 1997)'
_computing_publication_material 'SHELXL-97 (Sheldrick, 2008)'
_computing_structure_refinement 'SHELXL-97 (Sheldrick, 2008)'
_computing_structure_solution 'SIR-97 (Altomare, 1999)'
_diffrn_ambient_temperature 183(2)
_diffrn_detector_area_resol_mean 10.3801
_diffrn_measured_fraction_theta_full 0.988
_diffrn_measured_fraction_theta_max 0.979
_diffrn_measurement_device_type 'Agilent SuperNova dual radiation CCD'
_diffrn_measurement_method '\w scans'
_diffrn_radiation_monochromator mirror
_diffrn_radiation_source 'SuperNova (Cu) X-ray Source'
_diffrn_radiation_type CuK\a
_diffrn_radiation_wavelength 1.54184
_diffrn_reflns_av_R_equivalents 0.0236
_diffrn_reflns_av_unetI/netI 0.0208
_diffrn_reflns_limit_h_max 10
_diffrn_reflns_limit_h_min -10
_diffrn_reflns_limit_k_max 18
_diffrn_reflns_limit_k_min -14
_diffrn_reflns_limit_l_max 27
_diffrn_reflns_limit_l_min -27
_diffrn_reflns_number 36749
_diffrn_reflns_theta_full 74.33
_diffrn_reflns_theta_max 76.57
_diffrn_reflns_theta_min 2.00
_exptl_absorpt_coefficient_mu 0.589
_exptl_absorpt_correction_T_max 0.9768
_exptl_absorpt_correction_T_min 0.7692
_exptl_absorpt_correction_type multi-scan
_exptl_absorpt_process_details
;
CrysAlisPro, Agilent Technologies,
Version 1.171.37.35g (release 09-12-2014 CrysAlis171 .NET)
(compiled Dec  9 2014,15:38:47)
Empirical absorption correction using spherical harmonics,
 implemented in SCALE3 ABSPACK scaling algorithm.
;
_exptl_crystal_colour yellow
_exptl_crystal_density_diffrn 1.240
_exptl_crystal_density_method 'not measured'
_exptl_crystal_description plate
_exptl_crystal_F_000 1056
_exptl_crystal_size_max 0.28
_exptl_crystal_size_mid 0.18
_exptl_crystal_size_min 0.04
_refine_diff_density_max 0.354
_refine_diff_density_min -0.276
_refine_diff_density_rms 0.065
_refine_ls_extinction_method none
_refine_ls_goodness_of_fit_ref 1.097
_refine_ls_hydrogen_treatment constr
_refine_ls_matrix_type full
_refine_ls_number_parameters 689
_refine_ls_number_reflns 11019
_refine_ls_number_restraints 0
_refine_ls_restrained_S_all 1.097
_refine_ls_R_factor_all 0.0866
_refine_ls_R_factor_gt 0.0780
_refine_ls_shift/su_max 0.000
_refine_ls_shift/su_mean 0.000
_refine_ls_structure_factor_coef Fsqd
_refine_ls_weighting_details 'calc w=1/[\s^2^(Fo^2^)+(0.0674P)^2^+6.0090P] where P=(Fo^2^+2Fc^2^)/3'
_refine_ls_weighting_scheme calc
_refine_ls_wR_factor_gt 0.2287
_refine_ls_wR_factor_ref 0.2328
_reflns_number_gt 9451
_reflns_number_total 11019
_reflns_threshold_expression >2sigma(I)
_cod_data_source_file c5dt04426j2.cif
_cod_data_source_block ej160315o
_cod_depositor_comments 'Adding full bibliography for 7037650--7037654.cif.'
_cod_original_cell_volume 2671.06(16)
_cod_original_sg_symbol_H-M P-1
_cod_database_code 7037651

loop_
_symmetry_equiv_pos_as_xyz
'x, y, z'
'-x, -y, -z'

loop_
_atom_site_label
_atom_site_type_symbol
_atom_site_fract_x
_atom_site_fract_y
_atom_site_fract_z
_atom_site_U_iso_or_equiv
_atom_site_adp_type
_atom_site_occupancy
_atom_site_symmetry_multiplicity
_atom_site_calc_flag
_atom_site_refinement_flags
C1 C 0.1550(4) 0.5531(2) 0.36973(14) 0.0314(6) Uani 1 1 d .
C2 C 0.1007(4) 0.6052(2) 0.41621(16) 0.0425(8) Uani 1 1 d .
H2 H 0.1199 0.5874 0.4573 0.051 Uiso 1 1 calc R
C3 C 0.0168(5) 0.6847(3) 0.40015(18) 0.0514(9) Uani 1 1 d .
H3 H -0.0251 0.7214 0.4307 0.062 Uiso 1 1 calc R
C4 C -0.0059(4) 0.7103(2) 0.34037(18) 0.0444(8) Uani 1 1 d .
H4 H -0.0614 0.7650 0.3291 0.053 Uiso 1 1 calc R
C5 C 0.0542(4) 0.6544(2) 0.29669(15) 0.0333(7) Uani 1 1 d .
C6 C 0.0445(4) 0.6779(2) 0.23035(15) 0.0331(7) Uani 1 1 d .
C7 C -0.0257(4) 0.7575(2) 0.20629(18) 0.0440(8) Uani 1 1 d .
H7 H -0.0793 0.7983 0.2319 0.053 Uiso 1 1 calc R
C8 C -0.0155(5) 0.7757(2) 0.1445(2) 0.0517(10) Uani 1 1 d .
H H -0.0649 0.8289 0.1269 0.062 Uiso 1 1 calc R
C9 C 0.0663(4) 0.7168(2) 0.10793(18) 0.0432(8) Uani 1 1 d .
H9 H 0.0790 0.7303 0.0654 0.052 Uiso 1 1 calc R
C10 C 0.1296(4) 0.6372(2) 0.13537(15) 0.0329(6) Uani 1 1 d .
C11 C 0.2227(4) 0.5656(2) 0.09992(14) 0.0318(6) Uani 1 1 d .
C12 C 0.4052(4) 0.5621(2) 0.11748(14) 0.0307(6) Uani 1 1 d .
C13 C 0.5333(4) 0.5857(2) 0.07792(16) 0.0414(8) Uani 1 1 d .
H13 H 0.5169 0.6066 0.0371 0.050 Uiso 1 1 calc R
C14 C 0.6898(4) 0.5778(3) 0.10002(17) 0.0466(9) Uani 1 1 d .
H14 H 0.7831 0.5906 0.0737 0.056 Uiso 1 1 calc R
C15 C 0.7076(4) 0.5514(3) 0.15973(16) 0.0406(8) Uani 1 1 d .
H15 H 0.8131 0.5481 0.1756 0.049 Uiso 1 1 calc R
C16 C 0.5710(4) 0.5295(2) 0.19684(14) 0.0300(6) Uani 1 1 d .
C17 C 0.5770(3) 0.5059(2) 0.26313(14) 0.0296(6) Uani 1 1 d .
C18 C 0.7207(4) 0.5090(2) 0.29401(16) 0.0376(7) Uani 1 1 d .
H18 H 0.8230 0.5194 0.2727 0.045 Uiso 1 1 calc R
C19 C 0.7106(4) 0.4966(3) 0.35611(17) 0.0425(8) Uani 1 1 d .
H19 H 0.8066 0.4985 0.3783 0.051 Uiso 1 1 calc R
C20 C 0.5606(4) 0.4814(2) 0.38633(15) 0.0366(7) Uani 1 1 d .
H20 H 0.5512 0.4745 0.4293 0.044 Uiso 1 1 calc R
C21 C 0.4250(3) 0.47651(19) 0.35225(14) 0.0288(6) Uani 1 1 d .
C22 C 0.2499(4) 0.4631(2) 0.37999(13) 0.0304(6) Uani 1 1 d .
C23 C 0.2161(4) 0.5900(2) 0.03442(16) 0.0422(8) Uani 1 1 d .
C24 C 0.2562(4) 0.4372(2) 0.44555(15) 0.0395(7) Uani 1 1 d .
C25 C 0.1604(4) 0.3869(2) 0.34931(14) 0.0327(6) Uani 1 1 d .
H25A H 0.0450 0.3846 0.3646 0.039 Uiso 1 1 calc R
H25B H 0.1618 0.4030 0.3051 0.039 Uiso 1 1 calc R
C26 C 0.2346(5) 0.2929(2) 0.36031(17) 0.0438(8) Uani 1 1 d .
H26A H 0.2325 0.2762 0.4044 0.053 Uiso 1 1 calc R
H26B H 0.3500 0.2947 0.3450 0.053 Uiso 1 1 calc R
C27 C 0.1432(6) 0.2206(3) 0.32925(19) 0.0563(10) Uani 1 1 d .
H27A H 0.1850 0.1598 0.3429 0.068 Uiso 1 1 calc R
H27B H 0.0261 0.2227 0.3421 0.068 Uiso 1 1 calc R
C28 C 0.1595(8) 0.2319(3) 0.2614(2) 0.0773(15) Uani 1 1 d .
H28A H 0.0969 0.1842 0.2444 0.116 Uiso 1 1 calc R
H28B H 0.2747 0.2273 0.2482 0.116 Uiso 1 1 calc R
H28C H 0.1177 0.2917 0.2474 0.116 Uiso 1 1 calc R
C29 C 0.1475(4) 0.4692(2) 0.11400(14) 0.0337(7) Uani 1 1 d .
H29A H 0.1538 0.4516 0.1578 0.040 Uiso 1 1 calc R
H29B H 0.0308 0.4710 0.1045 0.040 Uiso 1 1 calc R
C30 C 0.2340(4) 0.3974(2) 0.07792(16) 0.0417(8) Uani 1 1 d .
H30A H 0.2323 0.4173 0.0343 0.050 Uiso 1 1 calc R
H30B H 0.3496 0.3946 0.0888 0.050 Uiso 1 1 calc R
C31 C 0.1626(5) 0.3031(3) 0.08737(19) 0.0515(9) Uani 1 1 d .
H31A H 0.0454 0.3054 0.0786 0.062 Uiso 1 1 calc R
H31B H 0.1711 0.2805 0.1303 0.062 Uiso 1 1 calc R
C32 C 0.2500(8) 0.2371(3) 0.0467(2) 0.0773(15) Uani 1 1 d .
H32A H 0.2391 0.2584 0.0042 0.116 Uiso 1 1 calc R
H32B H 0.2010 0.1765 0.0543 0.116 Uiso 1 1 calc R
H32C H 0.3658 0.2342 0.0556 0.116 Uiso 1 1 calc R
C41 C -0.0803(3) 0.94336(19) 0.37839(14) 0.0282(6) Uani 1 1 d .
C42 C 0.0575(4) 0.9243(2) 0.41032(15) 0.0379(7) Uani 1 1 d .
H42 H 0.0494 0.9054 0.4523 0.046 Uiso 1 1 calc R
C43 C 0.2073(4) 0.9334(2) 0.37949(17) 0.0408(8) Uani 1 1 d .
H43 H 0.3042 0.9212 0.4003 0.049 Uiso 1 1 calc R
C44 C 0.2169(4) 0.9602(2) 0.31867(15) 0.0359(7) Uani 1 1 d .
H44 H 0.3196 0.9671 0.2971 0.043 Uiso 1 1 calc R
C45 C 0.0721(4) 0.97705(19) 0.28957(14) 0.0300(6) Uani 1 1 d .
C46 C 0.0660(3) 0.9978(2) 0.22285(14) 0.0300(6) Uani 1 1 d .
C47 C 0.2007(4) 0.9922(2) 0.18326(16) 0.0412(8) Uani 1 1 d .
H47 H 0.3058 0.9806 0.1983 0.049 Uiso 1 1 calc R
C48 C 0.1813(4) 1.0035(3) 0.12207(17) 0.0483(9) Uani 1 1 d .
H48 H 0.2732 1.0012 0.0944 0.058 Uiso 1 1 calc R
C49 C 0.0267(4) 1.0181(2) 0.10087(16) 0.0419(8) Uani 1 1 d .
H49 H 0.0092 1.0234 0.0587 0.050 Uiso 1 1 calc R
C50 C -0.1009(4) 1.0248(2) 0.14322(14) 0.0329(6) Uani 1 1 d .
C51 C -0.2815(4) 1.0372(2) 0.12660(14) 0.0347(7) Uani 1 1 d .
C52 C -0.3714(4) 0.9461(2) 0.14282(16) 0.0363(7) Uani 1 1 d .
C53 C -0.4326(4) 0.8925(3) 0.10008(18) 0.0464(9) Uani 1 1 d .
H53 H -0.4209 0.9103 0.0580 0.056 Uiso 1 1 calc R
C54 C -0.5111(5) 0.8122(3) 0.1207(2) 0.0558(11) Uani 1 1 d .
H54 H -0.5573 0.7751 0.0927 0.067 Uiso 1 1 calc R
C55 C -0.5225(5) 0.7858(3) 0.1815(2) 0.0512(10) Uani 1 1 d .
H55 H -0.5744 0.7303 0.1959 0.061 Uiso 1 1 calc R
C56 C -0.4561(4) 0.8426(2) 0.22152(17) 0.0372(7) Uani 1 1 d .
C57 C -0.4501(4) 0.8191(2) 0.28796(17) 0.0372(7) Uani 1 1 d .
C58 C -0.5082(4) 0.7370(2) 0.3164(2) 0.0479(9) Uani 1 1 d .
H58 H -0.5626 0.6943 0.2943 0.057 Uiso 1 1 calc R
C59 C -0.4850(5) 0.7195(2) 0.3770(2) 0.0521(10) Uani 1 1 d .
H59 H -0.5252 0.6645 0.3975 0.062 Uiso 1 1 calc R
C60 C -0.4035(4) 0.7814(2) 0.40856(18) 0.0444(8) Uani 1 1 d .
H60 H -0.3836 0.7692 0.4502 0.053 Uiso 1 1 calc R
C61 C -0.3517(4) 0.8623(2) 0.37712(15) 0.0335(7) Uani 1 1 d .
C62 C -0.2558(4) 0.9366(2) 0.40660(14) 0.0322(6) Uani 1 1 d .
C63 C -0.2880(5) 1.0633(3) 0.06131(17) 0.0469(8) Uani 1 1 d .
C64 C -0.2516(4) 0.9121(2) 0.47235(16) 0.0401(7) Uani 1 1 d .
C65 C -0.3402(4) 1.0307(2) 0.39721(14) 0.0333(6) Uani 1 1 d .
H65A H -0.3346 1.0506 0.3535 0.040 Uiso 1 1 calc R
H65B H -0.4568 1.0245 0.4106 0.040 Uiso 1 1 calc R
C66 C -0.2616(4) 1.1029(2) 0.43200(16) 0.0383(7) Uani 1 1 d .
H66A H -0.2718 1.0837 0.4758 0.046 Uiso 1 1 calc R
H6B H -0.1438 1.1062 0.4201 0.046 Uiso 1 1 calc R
C67 C -0.3340(5) 1.1972(2) 0.42209(17) 0.0474(9) Uani 1 1 d .
H67A H -0.4527 1.1943 0.4324 0.057 Uiso 1 1 calc R
H67B H -0.3184 1.2186 0.3788 0.057 Uiso 1 1 calc R
C68 C -0.2543(6) 1.2650(3) 0.4610(2) 0.0601(11) Uani 1 1 d .
H68A H -0.1379 1.2708 0.4491 0.090 Uiso 1 1 calc R
H68B H -0.2670 1.2430 0.5037 0.090 Uiso 1 1 calc R
H68C H -0.3069 1.3244 0.4549 0.090 Uiso 1 1 calc R
C69 C -0.3617(4) 1.1134(2) 0.16224(15) 0.0353(7) Uani 1 1 d .
H69A H -0.4783 1.1179 0.1530 0.042 Uiso 1 1 calc R
H69B H -0.3560 1.0966 0.2061 0.042 Uiso 1 1 calc R
C70 C -0.2814(5) 1.2063(2) 0.14767(17) 0.0463(8) Uani 1 1 d .
H70A H -0.1641 1.2016 0.1559 0.056 Uiso 1 1 calc R
H70B H -0.2898 1.2241 0.1040 0.056 Uiso 1 1 calc R
C71 C -0.3581(6) 1.2801(3) 0.1842(2) 0.0589(11) Uani 1 1 d .
H71A H -0.3087 1.3394 0.1696 0.071 Uiso 1 1 calc R
H71B H -0.4761 1.2833 0.1769 0.071 Uiso 1 1 calc R
C72 C -0.3369(8) 1.2645(3) 0.2511(2) 0.0800(16) Uani 1 1 d .
H72A H -0.2205 1.2582 0.2586 0.120 Uiso 1 1 calc R
H72B H -0.3947 1.2088 0.2667 0.120 Uiso 1 1 calc R
H72C H -0.3816 1.3163 0.2717 0.120 Uiso 1 1 calc R
N1 N 0.1296(3) 0.57585(17) 0.31203(12) 0.0311(5) Uani 1 1 d .
N2 N 0.1160(3) 0.61784(17) 0.19462(12) 0.0329(6) Uani 1 1 d .
N3 N 0.4213(3) 0.53383(17) 0.17493(12) 0.0306(5) Uani 1 1 d .
N4 N 0.4333(3) 0.48745(17) 0.29224(11) 0.0298(5) Uani 1 1 d .
N5 N 0.2090(5) 0.6075(3) -0.01648(15) 0.0620(10) Uani 1 1 d .
N6 N 0.2616(4) 0.4166(3) 0.49595(15) 0.0568(9) Uani 1 1 d .
N41 N -0.0726(3) 0.97041(17) 0.31984(11) 0.0297(5) Uani 1 1 d .
N42 N -0.0826(3) 1.01632(17) 0.20235(12) 0.0314(5) Uani 1 1 d .
N43 N -0.3852(3) 0.92252(18) 0.20168(13) 0.0352(6) Uani 1 1 d .
N44 N -0.3773(3) 0.88138(17) 0.31910(13) 0.0339(6) Uani 1 1 d .
N45 N -0.2959(5) 1.0857(3) 0.01098(16) 0.0693(11) Uani 1 1 d .
N46 N -0.2493(5) 0.8938(2) 0.52336(15) 0.0586(9) Uani 1 1 d .

loop_
_atom_site_aniso_label
_atom_site_aniso_U_11
_atom_site_aniso_U_22
_atom_site_aniso_U_33
_atom_site_aniso_U_23
_atom_site_aniso_U_13
_atom_site_aniso_U_12
C1 0.0242(14) 0.0335(16) 0.0368(16) -0.0085(12) 0.0043(11) -0.0046(12)
C2 0.0431(19) 0.0427(19) 0.0426(18) -0.0133(15) 0.0038(14) -0.0026(15)
C3 0.056(2) 0.047(2) 0.053(2) -0.0223(17) 0.0063(18) 0.0093(18)
C4 0.0420(19) 0.0331(17) 0.059(2) -0.0147(15) 0.0054(16) 0.0076(14)
C5 0.0244(14) 0.0275(15) 0.0482(18) -0.0092(13) 0.0039(12) -0.0013(12)
C6 0.0231(14) 0.0257(14) 0.0506(18) -0.0047(13) 0.0003(12) 0.0003(11)
C7 0.0396(18) 0.0291(16) 0.063(2) -0.0037(15) 0.0006(16) 0.0075(14)
C8 0.048(2) 0.0308(18) 0.074(3) 0.0055(17) -0.0044(19) 0.0129(16)
C9 0.0374(18) 0.0369(18) 0.054(2) 0.0072(15) -0.0036(15) 0.0058(14)
C10 0.0229(14) 0.0299(15) 0.0452(17) 0.0010(13) -0.0014(12) 0.0015(12)
C11 0.0263(14) 0.0340(16) 0.0346(15) 0.0003(12) -0.0019(12) 0.0012(12)
C12 0.0293(15) 0.0249(14) 0.0378(16) -0.0041(11) 0.0013(12) 0.0005(12)
C13 0.0402(18) 0.0469(19) 0.0365(17) -0.0029(14) 0.0041(14) -0.0023(15)
C14 0.0296(17) 0.063(2) 0.046(2) -0.0083(17) 0.0122(14) -0.0098(16)
C15 0.0230(15) 0.052(2) 0.0471(19) -0.0119(15) 0.0033(13) -0.0025(14)
C16 0.0242(14) 0.0260(14) 0.0400(16) -0.0064(12) 0.0023(12) 0.0010(11)
C17 0.0223(13) 0.0255(14) 0.0411(16) -0.0056(12) 0.0007(11) 0.0008(11)
C18 0.0227(14) 0.0413(18) 0.0489(19) -0.0033(14) -0.0015(13) -0.0028(13)
C19 0.0257(15) 0.049(2) 0.053(2) -0.0024(16) -0.0119(14) -0.0014(14)
C20 0.0332(16) 0.0377(17) 0.0393(17) -0.0027(13) -0.0066(13) 0.0017(13)
C21 0.0243(14) 0.0250(14) 0.0372(15) -0.0037(11) -0.0010(11) 0.0005(11)
C22 0.0281(15) 0.0322(15) 0.0308(15) -0.0032(11) 0.0014(11) -0.0010(12)
C23 0.0417(19) 0.0417(19) 0.0425(19) 0.0014(14) -0.0022(14) 0.0064(15)
C24 0.0354(17) 0.0456(19) 0.0373(18) -0.0045(14) 0.0016(13) -0.0033(14)
C25 0.0311(15) 0.0293(15) 0.0374(16) -0.0023(12) 0.0004(12) -0.0024(12)
C26 0.051(2) 0.0311(17) 0.049(2) -0.0001(14) -0.0090(16) 0.0031(15)
C27 0.075(3) 0.0302(18) 0.065(3) -0.0028(16) -0.009(2) -0.0040(18)
C28 0.111(4) 0.056(3) 0.068(3) -0.022(2) -0.003(3) -0.011(3)
C29 0.0271(15) 0.0370(17) 0.0369(16) -0.0024(13) -0.0009(12) -0.0020(12)
C30 0.0408(18) 0.0404(18) 0.0439(18) -0.0055(14) 0.0033(14) -0.0023(15)
C31 0.056(2) 0.042(2) 0.055(2) -0.0003(16) 0.0029(18) -0.0110(18)
C32 0.117(5) 0.037(2) 0.077(3) -0.007(2) 0.009(3) -0.008(3)
C41 0.0234(14) 0.0225(13) 0.0390(16) -0.0043(11) -0.0015(11) -0.0008(11)
C42 0.0348(17) 0.0400(18) 0.0395(17) -0.0030(13) -0.0083(13) 0.0042(14)
C43 0.0241(15) 0.0458(19) 0.054(2) -0.0092(15) -0.0127(14) 0.0050(14)
C44 0.0210(14) 0.0389(17) 0.0489(18) -0.0092(14) -0.0031(12) 0.0027(12)
C45 0.0240(14) 0.0246(14) 0.0418(16) -0.0059(12) -0.0005(12) 0.0010(11)
C46 0.0223(13) 0.0258(14) 0.0418(16) -0.0043(12) 0.0008(12) 0.0015(11)
C47 0.0241(15) 0.0450(19) 0.053(2) 0.0042(15) 0.0041(13) 0.0057(14)
C48 0.0350(18) 0.056(2) 0.051(2) 0.0027(17) 0.0154(15) 0.0094(16)
C49 0.0386(18) 0.0456(19) 0.0406(18) -0.0021(14) 0.0034(14) 0.0044(15)
C50 0.0313(15) 0.0294(15) 0.0384(16) -0.0057(12) -0.0002(12) 0.0047(12)
C51 0.0294(15) 0.0399(17) 0.0359(16) -0.0075(13) -0.0042(12) 0.0064(13)
C52 0.0258(15) 0.0368(17) 0.0483(19) -0.0137(14) -0.0067(13) 0.0077(13)
C53 0.0401(19) 0.048(2) 0.055(2) -0.0189(16) -0.0160(16) 0.0087(16)
C54 0.057(2) 0.044(2) 0.072(3) -0.0259(19) -0.027(2) 0.0036(18)
C55 0.045(2) 0.0337(18) 0.079(3) -0.0174(18) -0.0205(19) -0.0005(15)
C56 0.0228(14) 0.0291(15) 0.062(2) -0.0127(14) -0.0078(13) 0.0047(12)
C57 0.0238(14) 0.0261(15) 0.062(2) -0.0075(14) 0.0001(13) 0.0005(12)
C58 0.0371(18) 0.0275(17) 0.080(3) -0.0104(16) 0.0028(17) -0.0073(14)
C59 0.051(2) 0.0298(18) 0.073(3) 0.0016(17) 0.0116(19) -0.0098(16)
C60 0.0429(19) 0.0337(17) 0.054(2) 0.0039(15) 0.0091(16) 0.0022(15)
C61 0.0254(14) 0.0268(15) 0.0472(18) -0.0005(12) 0.0060(12) 0.0001(12)
C62 0.0307(15) 0.0306(15) 0.0345(16) 0.0019(12) 0.0014(12) 0.0030(12)
C63 0.043(2) 0.057(2) 0.042(2) -0.0092(16) -0.0058(15) 0.0058(17)
C64 0.0389(18) 0.0371(17) 0.0429(19) 0.0032(14) 0.0031(14) 0.0008(14)
C65 0.0299(15) 0.0306(15) 0.0387(16) -0.0017(12) 0.0027(12) 0.0027(12)
C66 0.0381(17) 0.0346(17) 0.0427(18) -0.0051(13) -0.0040(14) 0.0027(14)
C67 0.058(2) 0.0372(18) 0.048(2) -0.0051(15) -0.0070(17) 0.0079(17)
C68 0.087(3) 0.0348(19) 0.060(2) -0.0086(17) -0.005(2) 0.005(2)
C69 0.0303(15) 0.0352(16) 0.0406(17) -0.0037(13) -0.0010(13) 0.0067(13)
C70 0.048(2) 0.0380(18) 0.051(2) 0.0017(15) 0.0091(16) 0.0036(16)
C71 0.066(3) 0.0299(18) 0.078(3) -0.0009(18) 0.012(2) 0.0064(18)
C72 0.110(5) 0.054(3) 0.078(3) -0.025(2) 0.007(3) 0.006(3)
N1 0.0241(12) 0.0278(12) 0.0415(14) -0.0068(10) 0.0025(10) 0.0003(10)
N2 0.0282(13) 0.0283(13) 0.0419(14) -0.0027(10) -0.0003(10) 0.0047(10)
N3 0.0236(12) 0.0306(13) 0.0374(14) -0.0024(10) 0.0009(10) -0.0002(10)
N4 0.0228(12) 0.0312(13) 0.0355(13) -0.0040(10) 0.0000(10) 0.0004(10)
N5 0.077(3) 0.065(2) 0.0419(19) 0.0067(16) -0.0046(17) 0.0126(19)
N6 0.058(2) 0.073(2) 0.0390(18) 0.0006(15) -0.0012(15) -0.0044(18)
N41 0.0228(12) 0.0288(12) 0.0372(13) -0.0018(10) -0.0012(10) 0.0008(10)
N42 0.0240(12) 0.0316(13) 0.0389(14) -0.0064(10) -0.0002(10) 0.0022(10)
N43 0.0297(13) 0.0305(13) 0.0469(16) -0.0096(11) -0.0061(11) 0.0027(11)
N44 0.0276(13) 0.0264(13) 0.0477(15) -0.0031(11) -0.0014(11) -0.0008(10)
N45 0.076(3) 0.093(3) 0.0403(19) -0.0057(18) -0.0097(17) 0.009(2)
N46 0.074(2) 0.056(2) 0.0438(19) 0.0094(15) -0.0006(16) -0.0052(18)

loop_
_atom_type_symbol
_atom_type_description
_atom_type_scat_dispersion_real
_atom_type_scat_dispersion_imag
_atom_type_scat_source
C C 0.0181 0.0091 'International Tables Vol C Tables 4.2.6.8 and 6.1.1.4'
H H 0.0000 0.0000 'International Tables Vol C Tables 4.2.6.8 and 6.1.1.4'
N N 0.0311 0.0180 'International Tables Vol C Tables 4.2.6.8 and 6.1.1.4'

loop_
_geom_angle_atom_site_label_1
_geom_angle_atom_site_label_2
_geom_angle_atom_site_label_3
_geom_angle
N1 C1 C2 122.9(3)
N1 C1 C22 113.5(2)
C2 C1 C22 123.6(3)
C1 C2 C3 117.2(3)
C1 C2 H2 121.4
C3 C2 H2 121.4
C4 C3 C2 120.3(3)
C4 C3 H3 119.8
C2 C3 H3 119.8
C3 C4 C5 118.6(3)
C3 C4 H4 120.7
C5 C4 H4 120.7
N1 C5 C4 121.4(3)
N1 C5 C6 115.5(3)
C4 C5 C6 123.1(3)
N2 C6 C7 121.6(3)
N2 C6 C5 115.0(3)
C7 C6 C5 123.3(3)
C8 C7 C6 118.2(3)
C8 C7 H7 120.9
C6 C7 H7 120.9
C7 C8 C9 120.3(3)
C7 C8 H 119.9
C9 C8 H 119.9
C8 C9 C10 118.0(3)
C8 C9 H9 121.0
C10 C9 H9 121.0
N2 C10 C9 122.1(3)
N2 C10 C11 114.6(3)
C9 C10 C11 123.3(3)
C23 C11 C10 109.6(3)
C23 C11 C29 108.5(3)
C10 C11 C29 111.5(2)
C23 C11 C12 109.1(3)
C10 C11 C12 109.9(2)
C29 C11 C12 108.2(2)
N3 C12 C13 123.8(3)
N3 C12 C11 112.5(3)
C13 C12 C11 123.7(3)
C12 C13 C14 117.1(3)
C12 C13 H13 121.4
C14 C13 H13 121.4
C15 C14 C13 119.5(3)
C15 C14 H14 120.2
C13 C14 H14 120.2
C14 C15 C16 119.5(3)
C14 C15 H15 120.2
C16 C15 H15 120.2
N3 C16 C15 120.8(3)
N3 C16 C17 115.7(3)
C15 C16 C17 123.5(3)
N4 C17 C18 121.6(3)
N4 C17 C16 115.6(3)
C18 C17 C16 122.7(3)
C19 C18 C17 118.3(3)
C19 C18 H18 120.8
C17 C18 H18 120.8
C18 C19 C20 119.9(3)
C18 C19 H19 120.0
C20 C19 H19 120.0
C21 C20 C19 118.1(3)
C21 C20 H20 121.0
C19 C20 H20 121.0
N4 C21 C20 122.6(3)
N4 C21 C22 113.8(2)
C20 C21 C22 123.5(3)
C24 C22 C21 109.4(3)
C24 C22 C1 110.1(3)
C21 C22 C1 108.9(2)
C24 C22 C25 109.0(3)
C21 C22 C25 110.5(2)
C1 C22 C25 108.9(2)
N5 C23 C11 178.7(4)
N6 C24 C22 179.5(4)
C26 C25 C22 114.0(3)
C26 C25 H25A 108.7
C22 C25 H25A 108.7
C26 C25 H25B 108.7
C22 C25 H25B 108.7
H25A C25 H25B 107.6
C25 C26 C27 112.2(3)
C25 C26 H26A 109.2
C27 C26 H26A 109.2
C25 C26 H26B 109.2
C27 C26 H26B 109.2
H26A C26 H26B 107.9
C28 C27 C26 113.6(4)
C28 C27 H27A 108.8
C26 C27 H27A 108.8
C28 C27 H27B 108.8
C26 C27 H27B 108.8
H27A C27 H27B 107.7
C27 C28 H28A 109.5
C27 C28 H28B 109.5
H28A C28 H28B 109.5
C27 C28 H28C 109.5
H28A C28 H28C 109.5
H28B C28 H28C 109.5
C30 C29 C11 112.6(3)
C30 C29 H29A 109.1
C11 C29 H29A 109.1
C30 C29 H29B 109.1
C11 C29 H29B 109.1
H29A C29 H29B 107.8
C31 C30 C29 115.3(3)
C31 C30 H30A 108.4
C29 C30 H30A 108.4
C31 C30 H30B 108.4
C29 C30 H30B 108.4
H30A C30 H30B 107.5
C30 C31 C32 111.8(3)
C30 C31 H31A 109.3
C32 C31 H31A 109.3
C30 C31 H31B 109.3
C32 C31 H31B 109.3
H31A C31 H31B 107.9
C31 C32 H32A 109.5
C31 C32 H32B 109.5
H32A C32 H32B 109.5
C31 C32 H32C 109.5
H32A C32 H32C 109.5
H32B C32 H32C 109.5
N41 C41 C42 122.4(3)
N41 C41 C62 113.7(2)
C42 C41 C62 124.0(3)
C43 C42 C41 118.0(3)
C43 C42 H42 121.0
C41 C42 H42 121.0
C44 C43 C42 120.3(3)
C44 C43 H43 119.9
C42 C43 H43 119.9
C43 C44 C45 118.2(3)
C43 C44 H44 120.9
C45 C44 H44 120.9
N41 C45 C44 121.4(3)
N41 C45 C46 115.4(3)
C44 C45 C46 123.1(3)
N42 C46 C47 121.1(3)
N42 C46 C45 115.6(3)
C47 C46 C45 123.2(3)
C48 C47 C46 119.4(3)
C48 C47 H47 120.3
C46 C47 H47 120.3
C47 C48 C49 119.5(3)
C47 C48 H48 120.2
C49 C48 H48 120.2
C50 C49 C48 117.6(3)
C50 C49 H49 121.2
C48 C49 H49 121.2
N42 C50 C49 123.3(3)
N42 C50 C51 113.0(3)
C49 C50 C51 123.6(3)
C63 C51 C52 110.4(3)
C63 C51 C69 108.7(3)
C52 C51 C69 110.3(3)
C63 C51 C50 109.4(3)
C52 C51 C50 108.1(3)
C69 C51 C50 110.0(3)
N43 C52 C53 122.3(3)
N43 C52 C51 114.0(3)
C53 C52 C51 123.7(3)
C54 C53 C52 117.9(4)
C54 C53 H53 121.0
C52 C53 H53 121.0
C55 C54 C53 120.3(3)
C55 C54 H54 119.8
C53 C54 H54 119.8
C54 C55 C56 118.4(4)
C54 C55 H55 120.8
C56 C55 H55 120.8
N43 C56 C55 121.3(4)
N43 C56 C57 114.9(3)
C55 C56 C57 123.7(3)
N44 C57 C58 121.4(3)
N44 C57 C56 115.2(3)
C58 C57 C56 123.3(3)
C59 C58 C57 118.4(3)
C59 C58 H58 120.8
C57 C58 H58 120.8
C58 C59 C60 120.4(3)
C58 C59 H59 119.8
C60 C59 H59 119.8
C59 C60 C61 117.6(4)
C59 C60 H60 121.2
C61 C60 H60 121.2
N44 C61 C60 122.7(3)
N44 C61 C62 114.3(3)
C60 C61 C62 122.9(3)
C64 C62 C41 109.7(3)
C64 C62 C61 108.9(3)
C41 C62 C61 109.8(2)
C64 C62 C65 108.3(3)
C41 C62 C65 109.1(2)
C61 C62 C65 110.9(3)
N45 C63 C51 178.0(4)
N46 C64 C62 179.4(4)
C66 C65 C62 112.4(3)
C66 C65 H65A 109.1
C62 C65 H65A 109.1
C66 C65 H65B 109.1
C62 C65 H65B 109.1
H65A C65 H65B 107.9
C67 C66 C65 114.6(3)
C67 C66 H66A 108.6
C65 C66 H66A 108.6
C67 C66 H6B 108.6
C65 C66 H6B 108.6
H66A C66 H6B 107.6
C66 C67 C68 111.5(3)
C66 C67 H67A 109.3
C68 C67 H67A 109.3
C66 C67 H67B 109.3
C68 C67 H67B 109.3
H67A C67 H67B 108.0
C67 C68 H68A 109.5
C67 C68 H68B 109.5
H68A C68 H68B 109.5
C67 C68 H68C 109.5
H68A C68 H68C 109.5
H68B C68 H68C 109.5
C70 C69 C51 113.4(3)
C70 C69 H69A 108.9
C51 C69 H69A 108.9
C70 C69 H69B 108.9
C51 C69 H69B 108.9
H69A C69 H69B 107.7
C71 C70 C69 112.9(3)
C71 C70 H70A 109.0
C69 C70 H70A 109.0
C71 C70 H70B 109.0
C69 C70 H70B 109.0
H70A C70 H70B 107.8
C72 C71 C70 113.4(4)
C72 C71 H71A 108.9
C70 C71 H71A 108.9
C72 C71 H71B 108.9
C70 C71 H71B 108.9
H71A C71 H71B 107.7
C71 C72 H72A 109.5
C71 C72 H72B 109.5
H72A C72 H72B 109.5
C71 C72 H72C 109.5
H72A C72 H72C 109.5
H72B C72 H72C 109.5
C1 N1 C5 119.5(3)
C10 N2 C6 119.7(3)
C12 N3 C16 119.1(3)
C21 N4 C17 119.4(3)
C41 N41 C45 119.7(3)
C50 N42 C46 119.0(3)
C52 N43 C56 119.7(3)
C61 N44 C57 119.3(3)

loop_
_geom_bond_atom_site_label_1
_geom_bond_atom_site_label_2
_geom_bond_distance
C1 N1 1.325(4)
C1 C2 1.387(4)
C1 C22 1.546(4)
C2 C3 1.391(5)
C2 H2 0.9500
C3 C4 1.373(6)
C3 H3 0.9500
C4 C5 1.390(4)
C4 H4 0.9500
C5 N1 1.342(4)
C5 C6 1.492(5)
C6 N2 1.347(4)
C6 C7 1.390(4)
C7 C8 1.375(6)
C7 H7 0.9500
C8 C9 1.383(5)
C8 H 0.9500
C9 C10 1.394(4)
C9 H9 0.9500
C10 N2 1.323(4)
C10 C11 1.542(4)
C11 C23 1.474(4)
C11 C29 1.554(4)
C11 C12 1.566(4)
C12 N3 1.323(4)
C12 C13 1.364(4)
C13 C14 1.398(5)
C13 H13 0.9500
C14 C15 1.367(5)
C14 H14 0.9500
C15 C16 1.381(4)
C15 H15 0.9500
C16 N3 1.343(4)
C16 C17 1.488(4)
C17 N4 1.334(4)
C17 C18 1.394(4)
C18 C19 1.374(5)
C18 H18 0.9500
C19 C20 1.382(5)
C19 H19 0.9500
C20 C21 1.380(4)
C20 H20 0.9500
C21 N4 1.327(4)
C21 C22 1.542(4)
C22 C24 1.479(4)
C22 C25 1.558(4)
C23 N5 1.143(5)
C24 N6 1.139(5)
C25 C26 1.520(4)
C25 H25A 0.9900
C25 H25B 0.9900
C26 C27 1.528(5)
C26 H26A 0.9900
C26 H26B 0.9900
C27 C28 1.500(6)
C27 H27A 0.9900
C27 H27B 0.9900
C28 H28A 0.9800
C28 H28B 0.9800
C28 H28C 0.9800
C29 C30 1.528(5)
C29 H29A 0.9900
C29 H29B 0.9900
C30 C31 1.505(5)
C30 H30A 0.9900
C30 H30B 0.9900
C31 C32 1.530(6)
C31 H31A 0.9900
C31 H31B 0.9900
C32 H32A 0.9800
C32 H32B 0.9800
C32 H32C 0.9800
C41 N41 1.328(4)
C41 C42 1.381(4)
C41 C62 1.542(4)
C42 C43 1.378(5)
C42 H42 0.9500
C43 C44 1.375(5)
C43 H43 0.9500
C44 C45 1.393(4)
C44 H44 0.9500
C45 N41 1.335(4)
C45 C46 1.492(4)
C46 N42 1.343(4)
C46 C47 1.384(4)
C47 C48 1.372(5)
C47 H47 0.9500
C48 C49 1.385(5)
C48 H48 0.9500
C49 C50 1.381(5)
C49 H49 0.9500
C50 N42 1.323(4)
C50 C51 1.552(4)
C51 C63 1.473(5)
C51 C52 1.543(5)
C51 C69 1.549(4)
C52 N43 1.325(4)
C52 C53 1.390(5)
C53 C54 1.384(6)
C53 H53 0.9500
C54 C55 1.373(6)
C54 H54 0.9500
C55 C56 1.393(5)
C55 H55 0.9500
C56 N43 1.349(4)
C56 C57 1.491(5)
C57 N44 1.346(4)
C57 C58 1.394(5)
C58 C59 1.373(6)
C58 H58 0.9500
C59 C60 1.382(6)
C59 H59 0.9500
C60 C61 1.391(5)
C60 H60 0.9500
C61 N44 1.323(4)
C61 C62 1.550(5)
C62 C64 1.478(4)
C62 C65 1.556(4)
C63 N45 1.145(5)
C64 N46 1.144(5)
C65 C66 1.521(5)
C65 H65A 0.9900
C65 H65B 0.9900
C66 C67 1.516(5)
C66 H66A 0.9900
C66 H6B 0.9900
C67 C68 1.534(5)
C67 H67A 0.9900
C67 H67B 0.9900
C68 H68A 0.9800
C68 H68B 0.9800
C68 H68C 0.9800
C69 C70 1.525(5)
C69 H69A 0.9900
C69 H69B 0.9900
C70 C71 1.521(5)
C70 H70A 0.9900
C70 H70B 0.9900
C71 C72 1.503(7)
C71 H71A 0.9900
C71 H71B 0.9900
C72 H72A 0.9800
C72 H72B 0.9800
C72 H72C 0.9800

loop_
_geom_torsion_atom_site_label_1
_geom_torsion_atom_site_label_2
_geom_torsion_atom_site_label_3
_geom_torsion_atom_site_label_4
_geom_torsion
N1 C1 C2 C3 -0.3(5)
C22 C1 C2 C3 180.0(3)
C1 C2 C3 C4 -1.7(6)
C2 C3 C4 C5 1.1(6)
C3 C4 C5 N1 1.5(5)
C3 C4 C5 C6 -176.6(3)
N1 C5 C6 N2 -1.3(4)
C4 C5 C6 N2 176.9(3)
N1 C5 C6 C7 -178.4(3)
C4 C5 C6 C7 -0.2(5)
N2 C6 C7 C8 -2.3(5)
C5 C6 C7 C8 174.6(3)
C6 C7 C8 C9 -1.6(6)
C7 C8 C9 C10 3.3(6)
C8 C9 C10 N2 -1.3(5)
C8 C9 C10 C11 179.7(3)
N2 C10 C11 C23 174.6(3)
C9 C10 C11 C23 -6.4(4)
N2 C10 C11 C29 54.4(3)
C9 C10 C11 C29 -126.5(3)
N2 C10 C11 C12 -65.5(3)
C9 C10 C11 C12 113.5(3)
C23 C11 C12 N3 -175.2(3)
C10 C11 C12 N3 64.6(3)
C29 C11 C12 N3 -57.3(3)
C23 C11 C12 C13 4.9(4)
C10 C11 C12 C13 -115.3(3)
C29 C11 C12 C13 122.8(3)
N3 C12 C13 C14 1.0(5)
C11 C12 C13 C14 -179.1(3)
C12 C13 C14 C15 -3.0(6)
C13 C14 C15 C16 2.5(6)
C14 C15 C16 N3 0.1(5)
C14 C15 C16 C17 -175.9(3)
N3 C16 C17 N4 3.2(4)
C15 C16 C17 N4 179.4(3)
N3 C16 C17 C18 -172.4(3)
C15 C16 C17 C18 3.8(5)
N4 C17 C18 C19 -3.0(5)
C16 C17 C18 C19 172.3(3)
C17 C18 C19 C20 0.1(5)
C18 C19 C20 C21 1.9(5)
C19 C20 C21 N4 -1.3(5)
C19 C20 C21 C22 -177.9(3)
N4 C21 C22 C24 171.1(3)
C20 C21 C22 C24 -12.1(4)
N4 C21 C22 C1 -68.6(3)
C20 C21 C22 C1 108.3(3)
N4 C21 C22 C25 51.0(3)
C20 C21 C22 C25 -132.2(3)
N1 C1 C22 C24 -173.4(3)
C2 C1 C22 C24 6.4(4)
N1 C1 C22 C21 66.7(3)
C2 C1 C22 C21 -113.6(3)
N1 C1 C22 C25 -53.9(3)
C2 C1 C22 C25 125.8(3)
C10 C11 C23 N5 -108(18)
C29 C11 C23 N5 14(18)
C12 C11 C23 N5 132(18)
C21 C22 C24 N6 -64(57)
C1 C22 C24 N6 176(100)
C25 C22 C24 N6 57(57)
C24 C22 C25 C26 -55.4(4)
C21 C22 C25 C26 64.9(3)
C1 C22 C25 C26 -175.5(3)
C22 C25 C26 C27 -179.8(3)
C25 C26 C27 C28 67.3(5)
C23 C11 C29 C30 57.4(3)
C10 C11 C29 C30 178.2(3)
C12 C11 C29 C30 -60.9(3)
C11 C29 C30 C31 -177.5(3)
C29 C30 C31 C32 176.5(4)
N41 C41 C42 C43 -0.4(5)
C62 C41 C42 C43 -179.8(3)
C41 C42 C43 C44 -0.4(5)
C42 C43 C44 C45 -0.4(5)
C43 C44 C45 N41 2.1(5)
C43 C44 C45 C46 -174.0(3)
N41 C45 C46 N42 6.5(4)
C44 C45 C46 N42 -177.2(3)
N41 C45 C46 C47 -168.9(3)
C44 C45 C46 C47 7.4(5)
N42 C46 C47 C48 -1.7(5)
C45 C46 C47 C48 173.5(3)
C46 C47 C48 C49 -1.5(6)
C47 C48 C49 C50 2.9(6)
C48 C49 C50 N42 -1.2(5)
C48 C49 C50 C51 -177.4(3)
N42 C50 C51 C63 169.4(3)
C49 C50 C51 C63 -14.1(4)
N42 C50 C51 C52 -70.4(3)
C49 C50 C51 C52 106.2(4)
N42 C50 C51 C69 50.1(4)
C49 C50 C51 C69 -133.4(3)
C63 C51 C52 N43 -173.6(3)
C69 C51 C52 N43 -53.5(3)
C50 C51 C52 N43 66.9(3)
C63 C51 C52 C53 6.7(4)
C69 C51 C52 C53 126.8(3)
C50 C51 C52 C53 -112.8(3)
N43 C52 C53 C54 0.4(5)
C51 C52 C53 C54 -179.9(3)
C52 C53 C54 C55 -2.1(6)
C53 C54 C55 C56 1.2(6)
C54 C55 C56 N43 1.4(5)
C54 C55 C56 C57 -175.6(3)
N43 C56 C57 N44 1.0(4)
C55 C56 C57 N44 178.3(3)
N43 C56 C57 C58 -176.2(3)
C55 C56 C57 C58 1.1(5)
N44 C57 C58 C59 -2.0(5)
C56 C57 C58 C59 175.0(3)
C57 C58 C59 C60 -1.0(6)
C58 C59 C60 C61 2.0(6)
C59 C60 C61 N44 0.0(5)
C59 C60 C61 C62 -178.6(3)
N41 C41 C62 C64 -176.2(3)
C42 C41 C62 C64 3.2(4)
N41 C41 C62 C61 64.1(3)
C42 C41 C62 C61 -116.5(3)
N41 C41 C62 C65 -57.7(3)
C42 C41 C62 C65 121.7(3)
N44 C61 C62 C64 173.7(3)
C60 C61 C62 C64 -7.6(4)
N44 C61 C62 C41 -66.1(3)
C60 C61 C62 C41 112.6(3)
N44 C61 C62 C65 54.6(3)
C60 C61 C62 C65 -126.7(3)
C52 C51 C63 N45 112(13)
C69 C51 C63 N45 -9(14)
C50 C51 C63 N45 -129(13)
C41 C62 C64 N46 134(46)
C61 C62 C64 N46 -106(46)
C65 C62 C64 N46 15(46)
C64 C62 C65 C66 53.5(4)
C41 C62 C65 C66 -65.9(3)
C61 C62 C65 C66 173.0(3)
C62 C65 C66 C67 177.2(3)
C65 C66 C67 C68 177.2(3)
C63 C51 C69 C70 -57.8(4)
C52 C51 C69 C70 -178.9(3)
C50 C51 C69 C70 62.0(4)
C51 C69 C70 C71 -178.4(3)
C69 C70 C71 C72 64.5(5)
C2 C1 N1 C5 2.9(4)
C22 C1 N1 C5 -177.4(3)
C4 C5 N1 C1 -3.5(5)
C6 C5 N1 C1 174.7(3)
C9 C10 N2 C6 -2.6(5)
C11 C10 N2 C6 176.5(3)
C7 C6 N2 C10 4.4(5)
C5 C6 N2 C10 -172.8(3)
C13 C12 N3 C16 1.5(5)
C11 C12 N3 C16 -178.3(3)
C15 C16 N3 C12 -2.1(4)
C17 C16 N3 C12 174.2(3)
C20 C21 N4 C17 -1.5(4)
C22 C21 N4 C17 175.4(3)
C18 C17 N4 C21 3.7(4)
C16 C17 N4 C21 -171.9(2)
C42 C41 N41 C45 2.2(4)
C62 C41 N41 C45 -178.4(3)
C44 C45 N41 C41 -3.0(4)
C46 C45 N41 C41 173.4(2)
C49 C50 N42 C46 -1.9(5)
C51 C50 N42 C46 174.7(3)
C47 C46 N42 C50 3.4(5)
C45 C46 N42 C50 -172.1(3)
C53 C52 N43 C56 2.2(5)
C51 C52 N43 C56 -177.5(3)
C55 C56 N43 C52 -3.1(5)
C57 C56 N43 C52 174.2(3)
C60 C61 N44 C57 -3.0(5)
C62 C61 N44 C57 175.7(3)
C58 C57 N44 C61 4.0(5)
C56 C57 N44 C61 -173.2(3)
